data_2243805
loop_
_publ_author_name
'Mahesha, Ninganayaka'
'Yathirajan, Hemmige S.'
'Nagma Banu, Holalagudu A.'
'Kalluraya, Balakrishna'
'Foro, Sabine'
'Glidewell, Christopher'

_publ_section_title
;
 Different patterns of supramolecular aggregation in three amides
 containing <i>N</i>-(benzo[<i>d</i>]thiazolyl) substituents
;
_journal_coeditor_code HB7974
_journal_issue 5
_journal_name_full 'Acta Crystallographica Section E'
_journal_page_first 504
_journal_page_last 511
_journal_paper_doi 10.1107/S2056989021003637
_journal_volume 77
_journal_year 2021
_chemical_formula_iupac 'C15 H11 N3 O4 S'
_chemical_formula_moiety 'C15 H11 N3 O4 S'
_chemical_formula_sum 'C15 H11 N3 O4 S'
_chemical_formula_weight 329.33
_chemical_name_systematic
;
<i>N</i>-(6-Methoxybenzo[<i>d</i>]thiazol-2-yl)-2-nitrobenzamide
;
_space_group_crystal_system orthorhombic
_space_group_IT_number 33
_space_group_name_Hall 'P 2c -2n'
_space_group_name_H-M_alt 'P n a 21'
_atom_sites_solution_hydrogens mixed
_atom_sites_solution_primary difmap
_audit_creation_method SHELXL-2014
_cell_angle_alpha 90
_cell_angle_beta 90
_cell_angle_gamma 90
_cell_formula_units_Z 8
_cell_length_a 20.085(2)
_cell_length_b 20.165(2)
_cell_length_c 7.3220(6)
_cell_measurement_reflns_used 4785
_cell_measurement_temperature 296(2)
_cell_measurement_theta_max 28.805
_cell_measurement_theta_min 2.863
_cell_volume 2965.5(5)
_computing_cell_refinement
;
CrysAlis RED (Oxford Diffraction, 2009)
;
_computing_data_collection
;
CrysAlis CCD (Oxford Diffraction, 2009)
;
_computing_data_reduction
;
CrysAlis RED (Oxford Diffraction, 2009)
;
_computing_molecular_graphics
;
PLATON (Spek, 2020)
;
_computing_publication_material
;
SHELXL-2014 (Sheldrick, 2015b) and PLATON (Spek, 2020)
;
_computing_structure_refinement
;
SHELXL-2014 (Sheldrick, 2015b)
;
_computing_structure_solution
;
SHELXT (Sheldrick, 2015a)
;
_diffrn_ambient_temperature 296(2)
_diffrn_measured_fraction_theta_full 0.997
_diffrn_measured_fraction_theta_max 0.898
_diffrn_measurement_device_type 'Oxford Diffraction Xcalibur CCD'
_diffrn_measurement_method '\w scans'
_diffrn_radiation_monochromator graphite
_diffrn_radiation_type MoK\a
_diffrn_radiation_wavelength 0.71073
_diffrn_reflns_av_R_equivalents 0.0401
_diffrn_reflns_av_unetI/netI 0.0676
_diffrn_reflns_limit_h_max 25
_diffrn_reflns_limit_h_min -22
_diffrn_reflns_limit_k_max 23
_diffrn_reflns_limit_k_min -25
_diffrn_reflns_limit_l_max 9
_diffrn_reflns_limit_l_min -3
_diffrn_reflns_number 8012
_diffrn_reflns_theta_full 25.242
_diffrn_reflns_theta_max 28.005
_diffrn_reflns_theta_min 2.863
_diffrn_source 'Enhance (Mo) X-ray Source'
_diffrn_standards_decay_% 0
_diffrn_standards_interval_count 0
_diffrn_standards_interval_time 0
_diffrn_standards_number 0
_exptl_absorpt_coefficient_mu 0.243
_exptl_absorpt_correction_T_max 0.976
_exptl_absorpt_correction_T_min 0.787
_exptl_absorpt_correction_type multi-scan
_exptl_absorpt_process_details
;
(CrysalisRed; Oxford Diffraction, 2009)
;
_exptl_crystal_colour yellow
_exptl_crystal_density_diffrn 1.475
_exptl_crystal_description needle
_exptl_crystal_F_000 1360
_exptl_crystal_size_max 0.500
_exptl_crystal_size_mid 0.120
_exptl_crystal_size_min 0.100
_refine_diff_density_max 0.189
_refine_diff_density_min -0.221
_refine_ls_abs_structure_details
;
Flack x parameter (Parsons <i>et al.</i>,  2013)
;
_refine_ls_abs_structure_Flack 0.02(5)
_refine_ls_extinction_method none
_refine_ls_goodness_of_fit_ref 1.047
_refine_ls_hydrogen_treatment mixed
_refine_ls_matrix_type full
_refine_ls_number_parameters 423
_refine_ls_number_reflns 4784
_refine_ls_number_restraints 1
_refine_ls_restrained_S_all 1.047
_refine_ls_R_factor_all 0.1054
_refine_ls_R_factor_gt 0.0491
_refine_ls_shift/su_max 0.000
_refine_ls_shift/su_mean 0.000
_refine_ls_structure_factor_coef Fsqd
_refine_ls_weighting_details 'w=1/[\s^2^(Fo^2^)+(0.0190P)^2^+0.5603P] where P=(Fo^2^+2Fc^2^)/3'
_refine_ls_weighting_scheme calc
_refine_ls_wR_factor_gt 0.0632
_refine_ls_wR_factor_ref 0.0748
_reflns_number_gt 2969
_reflns_number_total 4784
_reflns_threshold_expression 'I > 2\s(I)'
_cod_data_source_file hb7974sup1.cif
_cod_data_source_block II
_cod_database_code 2243805
_shelx_space_group_comment
;
The symmetry employed for this shelxl refinement is uniquely defined
by the following loop, which should always be used as a source of
symmetry information in preference to the above space-group names.
They are only intended as comments.
;
_shelx_estimated_absorpt_t_min 0.888
_shelx_estimated_absorpt_t_max 0.976
_shelxl_version_number 2.014

loop_
_space_group_symop_operation_xyz
'x, y, z'
'-x, -y, z+1/2'
'-x+1/2, y+1/2, z+1/2'
'x+1/2, -y+1/2, z'

loop_
_atom_site_type_symbol
_atom_site_label
_atom_site_fract_x
_atom_site_fract_y
_atom_site_fract_z
_atom_site_U_iso_or_equiv
_atom_site_adp_type
_atom_site_calc_flag
_atom_site_occupancy
_atom_site_disorder_assembly
_atom_site_disorder_group
C C11 0.6647(2) 0.4210(2) 0.1128(7) 0.0416(11) Uani d 1 . .
C C12 0.7079(3) 0.4721(2) 0.0750(7) 0.0485(13) Uani d 1 . .
C C13 0.7447(3) 0.4762(3) -0.0845(8) 0.0585(15) Uani d 1 . .
H H13 0.7729 0.5119 -0.1054 0.070 Uiso calc 1 . .
C C14 0.7386(3) 0.4264(3) -0.2113(8) 0.0633(15) Uani d 1 . .
H H14 0.7617 0.4286 -0.3212 0.076 Uiso calc 1 . .
C C15 0.6983(3) 0.3734(3) -0.1744(7) 0.0578(15) Uani d 1 . .
H H15 0.6958 0.3387 -0.2576 0.069 Uiso calc 1 . .
C C16 0.6612(3) 0.3706(2) -0.0159(7) 0.0494(13) Uani d 1 . .
H H16 0.6334 0.3344 0.0050 0.059 Uiso calc 1 . .
C C111 0.6168(3) 0.4224(3) 0.2709(7) 0.0491(13) Uani d 1 . .
O O111 0.5820(2) 0.47044(17) 0.3001(5) 0.0719(11) Uani d 1 . .
N N111 0.6129(2) 0.36582(19) 0.3718(6) 0.0468(12) Uani d 1 . .
H H111 0.642(2) 0.339(2) 0.348(7) 0.056 Uiso d 1 . .
N N121 0.7207(2) 0.5232(2) 0.2121(8) 0.0714(15) Uani d 1 . .
O O121 0.7199(3) 0.5076(2) 0.3713(7) 0.1044(17) Uani d 1 . .
O O122 0.7336(2) 0.57908(19) 0.1580(7) 0.1033(16) Uani d 1 . .
S S111 0.52655(6) 0.42259(6) 0.61418(19) 0.0495(3) Uani d 1 . .
C C112 0.5731(2) 0.3570(2) 0.5239(6) 0.0394(12) Uani d 1 . .
N N113 0.57191(18) 0.30181(16) 0.6124(6) 0.0433(9) Uani d 1 . .
C C13A 0.5335(2) 0.3086(2) 0.7691(7) 0.0410(12) Uani d 1 . .
C C114 0.5238(2) 0.2610(2) 0.9031(7) 0.0498(13) Uani d 1 . .
H H114 0.5421 0.2189 0.8892 0.060 Uiso calc 1 . .
C C115 0.4873(2) 0.2755(3) 1.0550(7) 0.0549(15) Uani d 1 . .
H H115 0.4815 0.2434 1.1447 0.066 Uiso calc 1 . .
C C116 0.4585(2) 0.3382(2) 1.0778(7) 0.0512(13) Uani d 1 . .
C C117 0.4667(2) 0.3862(2) 0.9472(7) 0.0459(13) Uani d 1 . .
H H117 0.4474 0.4278 0.9603 0.055 Uiso calc 1 . .
C C17A 0.5048(2) 0.3705(2) 0.7939(6) 0.0421(12) Uani d 1 . .
O O116 0.42262(18) 0.34579(18) 1.2344(5) 0.0687(11) Uani d 1 . .
C C118 0.3883(3) 0.4068(3) 1.2602(7) 0.0763(18) Uani d 1 . .
H H18A 0.3605 0.4037 1.3665 0.115 Uiso calc 1 . .
H H18B 0.3613 0.4159 1.1551 0.115 Uiso calc 1 . .
H H18C 0.4200 0.4419 1.2765 0.115 Uiso calc 1 . .
C C21 0.5587(2) 0.10314(18) 0.6179(7) 0.0356(10) Uani d 1 . .
C C22 0.4907(2) 0.09346(19) 0.6067(7) 0.0391(11) Uani d 1 . .
C C23 0.4527(3) 0.0724(2) 0.7525(7) 0.0475(13) Uani d 1 . .
H H23 0.4071 0.0658 0.7400 0.057 Uiso calc 1 . .
C C24 0.4839(3) 0.0612(2) 0.9165(7) 0.0506(14) Uani d 1 . .
H H24 0.4592 0.0472 1.0168 0.061 Uiso calc 1 . .
C C25 0.5511(3) 0.0706(2) 0.9332(7) 0.0524(14) Uani d 1 . .
H H25 0.5717 0.0631 1.0451 0.063 Uiso calc 1 . .
C C26 0.5889(3) 0.0912(2) 0.7851(6) 0.0449(13) Uani d 1 . .
H H26 0.6346 0.0971 0.7979 0.054 Uiso calc 1 . .
C C211 0.6042(2) 0.1170(2) 0.4589(6) 0.0404(12) Uani d 1 . .
O O211 0.61896(16) 0.07405(15) 0.3509(4) 0.0478(9) Uani d 1 . .
N N211 0.6313(2) 0.17844(19) 0.4542(5) 0.0428(10) Uani d 1 . .
H H211 0.617(2) 0.210(2) 0.522(5) 0.051 Uiso d 1 . .
N N221 0.4558(2) 0.1058(2) 0.4325(6) 0.0519(11) Uani d 1 . .
O O221 0.48494(19) 0.13925(18) 0.3175(5) 0.0705(12) Uani d 1 . .
O O222 0.4004(2) 0.0816(2) 0.4107(6) 0.0818(13) Uani d 1 . .
S S211 0.70172(6) 0.15015(5) 0.14183(17) 0.0474(3) Uani d 1 . .
C C212 0.6797(2) 0.1980(2) 0.3302(6) 0.0372(12) Uani d 1 . .
N N213 0.71002(18) 0.25434(17) 0.3486(5) 0.0384(9) Uani d 1 . .
C C23A 0.7553(2) 0.2629(2) 0.2067(6) 0.0375(12) Uani d 1 . .
C C214 0.7983(2) 0.3165(2) 0.1862(6) 0.0449(13) Uani d 1 . .
H H214 0.8000 0.3498 0.2739 0.054 Uiso calc 1 . .
C C215 0.8381(2) 0.3192(2) 0.0346(7) 0.0488(14) Uani d 1 . .
H H215 0.8683 0.3539 0.0229 0.059 Uiso calc 1 . .
C C216 0.8344(2) 0.2713(2) -0.1031(7) 0.0468(13) Uani d 1 . .
C C217 0.7948(2) 0.2163(2) -0.0808(6) 0.0463(13) Uani d 1 . .
H H217 0.7942 0.1825 -0.1671 0.056 Uiso calc 1 . .
C C27A 0.7560(2) 0.2131(2) 0.0749(6) 0.0393(12) Uani d 1 . .
O O216 0.87332(17) 0.28389(17) -0.2525(5) 0.0614(10) Uani d 1 . .
C C218 0.8728(3) 0.2358(3) -0.3963(7) 0.0652(15) Uani d 1 . .
H H28A 0.9029 0.2494 -0.4911 0.098 Uiso calc 1 . .
H H28B 0.8286 0.2321 -0.4453 0.098 Uiso calc 1 . .
H H28C 0.8866 0.1935 -0.3489 0.098 Uiso calc 1 . .

loop_
_atom_site_aniso_label
_atom_site_aniso_U_11
_atom_site_aniso_U_22
_atom_site_aniso_U_33
_atom_site_aniso_U_12
_atom_site_aniso_U_13
_atom_site_aniso_U_23
C11 0.047(3) 0.038(2) 0.040(3) 0.000(2) -0.002(3) 0.007(3)
C12 0.058(3) 0.039(3) 0.049(3) 0.000(3) -0.004(3) 0.003(2)
C13 0.055(4) 0.055(4) 0.066(4) -0.004(3) 0.005(3) 0.013(3)
C14 0.061(4) 0.082(4) 0.048(3) 0.001(4) 0.002(3) 0.010(3)
C15 0.058(4) 0.069(4) 0.047(3) 0.002(3) -0.008(3) -0.009(3)
C16 0.046(3) 0.050(3) 0.053(3) 0.001(3) -0.011(3) -0.002(3)
C111 0.054(4) 0.044(3) 0.049(3) -0.003(3) 0.001(3) 0.002(3)
O111 0.097(3) 0.048(2) 0.071(3) 0.026(2) 0.021(2) 0.0119(19)
N111 0.052(3) 0.035(3) 0.054(3) 0.006(2) 0.007(2) 0.000(2)
N121 0.083(4) 0.050(3) 0.081(4) -0.005(3) 0.001(3) -0.006(3)
O121 0.159(5) 0.088(4) 0.066(3) -0.017(3) -0.020(3) -0.016(3)
O122 0.136(4) 0.047(2) 0.127(4) -0.024(3) 0.019(3) -0.014(3)
S111 0.0575(8) 0.0389(6) 0.0519(8) 0.0095(6) 0.0048(8) 0.0053(7)
C112 0.036(3) 0.037(3) 0.045(3) -0.001(2) 0.001(2) -0.004(2)
N113 0.048(2) 0.030(2) 0.052(2) -0.0026(18) 0.003(2) 0.004(2)
C13A 0.039(3) 0.034(3) 0.050(3) -0.004(2) 0.000(3) 0.000(2)
C114 0.055(4) 0.032(3) 0.062(4) 0.001(3) 0.003(3) 0.003(3)
C115 0.059(4) 0.045(3) 0.060(4) -0.007(3) 0.008(3) 0.013(2)
C116 0.053(3) 0.043(3) 0.057(4) -0.003(3) -0.001(3) -0.003(3)
C117 0.051(3) 0.036(3) 0.051(3) 0.002(3) 0.003(3) 0.003(2)
C17A 0.043(3) 0.033(3) 0.050(3) -0.003(2) -0.005(3) 0.003(2)
O116 0.087(3) 0.060(3) 0.060(2) 0.007(2) 0.028(2) 0.008(2)
C118 0.087(5) 0.071(4) 0.071(4) 0.014(4) 0.027(4) -0.002(3)
C21 0.037(3) 0.030(2) 0.040(3) -0.007(2) 0.002(3) -0.002(2)
C22 0.048(3) 0.034(3) 0.035(3) 0.006(2) 0.002(3) 0.005(2)
C23 0.041(3) 0.045(3) 0.056(4) 0.004(3) 0.006(3) -0.001(3)
C24 0.062(4) 0.045(3) 0.045(3) 0.000(3) 0.013(3) 0.006(2)
C25 0.071(4) 0.046(3) 0.040(3) -0.004(3) -0.009(3) 0.001(3)
C26 0.043(3) 0.050(3) 0.042(3) -0.005(3) -0.008(3) -0.003(3)
C211 0.043(3) 0.038(3) 0.040(3) -0.002(3) -0.006(3) 0.002(2)
O211 0.060(2) 0.0379(18) 0.045(2) -0.0039(17) 0.0096(18) -0.0089(15)
N211 0.051(3) 0.035(2) 0.043(3) -0.004(2) 0.009(2) -0.0040(19)
N221 0.052(3) 0.047(3) 0.057(3) 0.010(2) -0.012(3) 0.001(2)
O221 0.077(3) 0.080(3) 0.054(2) 0.005(2) -0.007(2) 0.027(2)
O222 0.058(3) 0.092(3) 0.096(3) -0.005(3) -0.035(2) 0.017(2)
S211 0.0530(8) 0.0404(7) 0.0487(8) -0.0104(6) 0.0091(7) -0.0073(7)
C212 0.041(3) 0.032(3) 0.039(3) -0.002(2) 0.002(2) 0.002(2)
N213 0.037(2) 0.034(2) 0.044(2) -0.0061(19) 0.008(2) -0.0021(18)
C23A 0.035(3) 0.032(3) 0.045(3) -0.002(2) -0.006(2) -0.003(2)
C214 0.041(3) 0.045(3) 0.049(3) -0.003(3) 0.004(3) -0.005(2)
C215 0.043(3) 0.048(3) 0.055(4) -0.014(3) -0.004(3) 0.005(3)
C216 0.039(3) 0.056(3) 0.046(3) -0.003(3) 0.007(3) 0.007(3)
C217 0.051(3) 0.043(3) 0.045(3) -0.003(3) 0.003(3) -0.005(2)
C27A 0.034(3) 0.037(3) 0.047(3) -0.006(2) 0.004(2) 0.002(2)
O216 0.063(3) 0.068(3) 0.053(2) -0.017(2) 0.012(2) 0.0009(19)
C218 0.058(4) 0.088(4) 0.050(3) -0.010(3) 0.011(3) 0.002(3)

loop_
_atom_type_symbol
_atom_type_description
_atom_type_scat_dispersion_real
_atom_type_scat_dispersion_imag
_atom_type_scat_source
C C 0.0033 0.0016 'International Tables Vol C Tables 4.2.6.8 and 6.1.1.4'
H H 0.0000 0.0000 'International Tables Vol C Tables 4.2.6.8 and 6.1.1.4'
N N 0.0061 0.0033 'International Tables Vol C Tables 4.2.6.8 and 6.1.1.4'
O O 0.0106 0.0060 'International Tables Vol C Tables 4.2.6.8 and 6.1.1.4'
S S 0.1246 0.1234 'International Tables Vol C Tables 4.2.6.8 and 6.1.1.4'

loop_
_geom_angle_atom_site_label_1
_geom_angle_atom_site_label_2
_geom_angle_atom_site_label_3
_geom_angle_site_symmetry_1
_geom_angle_site_symmetry_3
_geom_angle
_geom_angle_publ_flag
C12 C11 C16 . . 116.4(5) ?
C12 C11 C111 . . 123.0(5) ?
C16 C11 C111 . . 120.1(4) ?
C11 C12 C13 . . 123.4(5) ?
C11 C12 N121 . . 120.1(5) ?
C13 C12 N121 . . 116.3(5) ?
C14 C13 C12 . . 118.7(5) ?
C14 C13 H13 . . 120.7 ?
C12 C13 H13 . . 120.7 ?
C15 C14 C13 . . 119.3(5) ?
C15 C14 H14 . . 120.3 ?
C13 C14 H14 . . 120.3 ?
C14 C15 C16 . . 121.3(5) ?
C14 C15 H15 . . 119.4 ?
C16 C15 H15 . . 119.4 ?
C15 C16 C11 . . 120.8(5) ?
C15 C16 H16 . . 119.6 ?
C11 C16 H16 . . 119.6 ?
O111 C111 N111 . . 122.7(5) ?
O111 C111 C11 . . 121.2(5) ?
N111 C111 C11 . . 116.0(5) ?
C111 N111 C112 . . 125.3(4) ?
C111 N111 H111 . . 113(4) ?
C112 N111 H111 . . 121(4) ?
O121 N121 O122 . . 123.8(5) ?
O121 N121 C12 . . 118.5(5) ?
O122 N121 C12 . . 117.7(5) ?
C17A S111 C112 . . 87.9(2) ?
N113 C112 N111 . . 121.8(4) ?
N113 C112 S111 . . 117.0(4) ?
N111 C112 S111 . . 121.1(4) ?
C112 N113 C13A . . 109.9(4) ?
C17A C13A C114 . . 118.2(4) ?
C17A C13A N113 . . 115.3(4) ?
C114 C13A N113 . . 126.4(4) ?
C115 C114 C13A . . 120.2(5) ?
C115 C114 H114 . . 119.9 ?
C13A C114 H114 . . 119.9 ?
C114 C115 C116 . . 120.9(5) ?
C114 C115 H115 . . 119.6 ?
C116 C115 H115 . . 119.6 ?
O116 C116 C117 . . 124.8(5) ?
O116 C116 C115 . . 114.8(5) ?
C117 C116 C115 . . 120.3(5) ?
C116 C117 C17A . . 117.9(4) ?
C116 C117 H117 . . 121.1 ?
C17A C117 H117 . . 121.1 ?
C13A C17A C117 . . 122.5(4) ?
C13A C17A S111 . . 109.9(4) ?
C117 C17A S111 . . 127.6(4) ?
C116 O116 C118 . . 117.7(4) ?
O116 C118 H18A . . 109.5 ?
O116 C118 H18B . . 109.5 ?
H18A C118 H18B . . 109.5 ?
O116 C118 H18C . . 109.5 ?
H18A C118 H18C . . 109.5 ?
H18B C118 H18C . . 109.5 ?
C22 C21 C26 . . 117.4(4) ?
C22 C21 C211 . . 125.5(4) ?
C26 C21 C211 . . 116.6(4) ?
C23 C22 C21 . . 123.0(5) ?
C23 C22 N221 . . 117.3(4) ?
C21 C22 N221 . . 119.7(4) ?
C24 C23 C22 . . 118.4(5) ?
C24 C23 H23 . . 120.8 ?
C22 C23 H23 . . 120.8 ?
C25 C24 C23 . . 120.3(5) ?
C25 C24 H24 . . 119.8 ?
C23 C24 H24 . . 119.8 ?
C24 C25 C26 . . 120.8(5) ?
C24 C25 H25 . . 119.6 ?
C26 C25 H25 . . 119.6 ?
C25 C26 C21 . . 120.1(5) ?
C25 C26 H26 . . 119.9 ?
C21 C26 H26 . . 119.9 ?
O211 C211 N211 . . 122.7(5) ?
O211 C211 C21 . . 121.4(4) ?
N211 C211 C21 . . 115.6(4) ?
C211 N211 C212 . . 123.9(4) ?
C211 N211 H211 . . 122(3) ?
C212 N211 H211 . . 114(3) ?
O222 N221 O221 . . 124.2(5) ?
O222 N221 C22 . . 118.5(5) ?
O221 N221 C22 . . 117.3(4) ?
C212 S211 C27A . . 88.7(2) ?
N213 C212 N211 . . 120.7(4) ?
N213 C212 S211 . . 116.7(3) ?
N211 C212 S211 . . 122.6(3) ?
C212 N213 C23A . . 109.7(4) ?
N213 C23A C27A . . 115.8(4) ?
N213 C23A C214 . . 125.6(4) ?
C27A C23A C214 . . 118.6(4) ?
C215 C214 C23A . . 118.8(4) ?
C215 C214 H214 . . 120.6 ?
C23A C214 H214 . . 120.6 ?
C214 C215 C216 . . 121.8(5) ?
C214 C215 H215 . . 119.1 ?
C216 C215 H215 . . 119.1 ?
O216 C216 C217 . . 125.1(4) ?
O216 C216 C215 . . 114.7(4) ?
C217 C216 C215 . . 120.1(4) ?
C216 C217 C27A . . 117.5(4) ?
C216 C217 H217 . . 121.2 ?
C27A C217 H217 . . 121.2 ?
C217 C27A C23A . . 122.9(4) ?
C217 C27A S211 . . 128.2(4) ?
C23A C27A S211 . . 108.9(3) ?
C216 O216 C218 . . 117.3(4) ?
O216 C218 H28A . . 109.5 ?
O216 C218 H28B . . 109.5 ?
H28A C218 H28B . . 109.5 ?
O216 C218 H28C . . 109.5 ?
H28A C218 H28C . . 109.5 ?
H28B C218 H28C . . 109.5 ?

loop_
_geom_bond_atom_site_label_1
_geom_bond_atom_site_label_2
_geom_bond_site_symmetry_2
_geom_bond_distance
_geom_bond_publ_flag
C11 C12 . 1.374(6) ?
C11 C16 . 1.389(6) ?
C11 C111 . 1.507(7) ?
C12 C13 . 1.384(6) ?
C12 N121 . 1.461(6) ?
C13 C14 . 1.373(7) ?
C13 H13 . 0.9300 ?
C14 C15 . 1.367(7) ?
C14 H14 . 0.9300 ?
C15 C16 . 1.381(7) ?
C15 H15 . 0.9300 ?
C16 H16 . 0.9300 ?
C111 O111 . 1.214(5) ?
C111 N111 . 1.361(6) ?
N111 C112 . 1.383(6) ?
N111 H111 . 0.81(4) ?
N121 O121 . 1.207(6) ?
N121 O122 . 1.223(5) ?
S111 C17A . 1.739(5) ?
S111 C112 . 1.749(5) ?
C112 N113 . 1.288(5) ?
N113 C13A . 1.389(6) ?
C13A C17A . 1.387(5) ?
C13A C114 . 1.387(6) ?
C114 C115 . 1.364(6) ?
C114 H114 . 0.9300 ?
C115 C116 . 1.400(6) ?
C115 H115 . 0.9300 ?
C116 O116 . 1.364(6) ?
C116 C117 . 1.370(6) ?
C117 C17A . 1.395(6) ?
C117 H117 . 0.9300 ?
O116 C118 . 1.422(5) ?
C118 H18A . 0.9600 ?
C118 H18B . 0.9600 ?
C118 H18C . 0.9600 ?
C21 C22 . 1.382(5) ?
C21 C26 . 1.388(6) ?
C21 C211 . 1.507(6) ?
C22 C23 . 1.379(6) ?
C22 N221 . 1.477(6) ?
C23 C24 . 1.373(6) ?
C23 H23 . 0.9300 ?
C24 C25 . 1.370(6) ?
C24 H24 . 0.9300 ?
C25 C26 . 1.387(6) ?
C25 H25 . 0.9300 ?
C26 H26 . 0.9300 ?
C211 O211 . 1.209(5) ?
C211 N211 . 1.354(5) ?
N211 C212 . 1.388(6) ?
N211 H211 . 0.86(4) ?
N221 O222 . 1.225(5) ?
N221 O221 . 1.228(5) ?
S211 C212 . 1.740(4) ?
S211 C27A . 1.744(4) ?
C212 N213 . 1.296(5) ?
N213 C23A . 1.391(5) ?
C23A C27A . 1.392(6) ?
C23A C214 . 1.393(6) ?
C214 C215 . 1.368(6) ?
C214 H214 . 0.9300 ?
C215 C216 . 1.399(6) ?
C215 H215 . 0.9300 ?
C216 O216 . 1.368(5) ?
C216 C217 . 1.374(6) ?
C217 C27A . 1.383(6) ?
C217 H217 . 0.9300 ?
O216 C218 . 1.432(6) ?
C218 H28A . 0.9600 ?
C218 H28B . 0.9600 ?
C218 H28C . 0.9600 ?

loop_
_geom_hbond_atom_site_label_D
_geom_hbond_atom_site_label_H
_geom_hbond_atom_site_label_A
_geom_hbond_site_symmetry_A
_geom_hbond_distance_DH
_geom_hbond_distance_HA
_geom_hbond_distance_DA
_geom_hbond_angle_DHA
_geom_hbond_publ_flag
N111 H111 N213 . 0.82(4) 2.19(4) 2.981(5) 165(4) no
N211 H211 N113 . 0.86(4) 2.17(4) 2.992(5) 162(4) no
C13 H13 O211 3_654 0.93 2.53 3.408(7) 158 no
C25 H25 O211 1_556 0.93 2.44 3.349(6) 165 no
C115 H115 O221 1_556 0.93 2.45 3.353(7) 163 no
C117 H117 O111 2_665 0.93 2.44 3.236(5) 144 no
C217 H217 O122 3_644 0.93 2.51 3.412(6) 164 no
C16 H16 Cg1 1_554 0.93 2.84 3.484(6) 128 no

loop_
_geom_torsion_atom_site_label_1
_geom_torsion_atom_site_label_2
_geom_torsion_atom_site_label_3
_geom_torsion_atom_site_label_4
_geom_torsion_site_symmetry_1
_geom_torsion_site_symmetry_2
_geom_torsion_site_symmetry_3
_geom_torsion_site_symmetry_4
_geom_torsion
_geom_torsion_publ_flag
C16 C11 C12 C13 . . . . 2.6(7) ?
C111 C11 C12 C13 . . . . -169.6(5) ?
C16 C11 C12 N121 . . . . -172.8(4) ?
C111 C11 C12 N121 . . . . 15.0(7) ?
C11 C12 C13 C14 . . . . -0.9(8) ?
N121 C12 C13 C14 . . . . 174.7(5) ?
C12 C13 C14 C15 . . . . -2.0(8) ?
C13 C14 C15 C16 . . . . 3.1(8) ?
C14 C15 C16 C11 . . . . -1.3(8) ?
C12 C11 C16 C15 . . . . -1.5(7) ?
C111 C11 C16 C15 . . . . 170.9(4) ?
C12 C11 C111 O111 . . . . 47.8(7) ?
C16 C11 C111 O111 . . . . -124.1(5) ?
C12 C11 C111 N111 . . . . -135.1(5) ?
C16 C11 C111 N111 . . . . 53.0(7) ?
O111 C111 N111 C112 . . . . -4.1(8) ?
C11 C111 N111 C112 . . . . 178.8(4) ?
C11 C12 N121 O121 . . . . 33.1(8) ?
C13 C12 N121 O121 . . . . -142.7(6) ?
C11 C12 N121 O122 . . . . -148.9(5) ?
C13 C12 N121 O122 . . . . 35.4(7) ?
C111 N111 C112 N113 . . . . 179.8(5) ?
C111 N111 C112 S111 . . . . -5.0(7) ?
C17A S111 C112 N113 . . . . 1.6(4) ?
C17A S111 C112 N111 . . . . -173.9(4) ?
N111 C112 N113 C13A . . . . 173.7(4) ?
S111 C112 N113 C13A . . . . -1.8(5) ?
C112 N113 C13A C17A . . . . 1.1(6) ?
C112 N113 C13A C114 . . . . -176.2(5) ?
C17A C13A C114 C115 . . . . -0.5(7) ?
N113 C13A C114 C115 . . . . 176.7(4) ?
C13A C114 C115 C116 . . . . 0.7(8) ?
C114 C115 C116 O116 . . . . 179.1(4) ?
C114 C115 C116 C117 . . . . -0.1(8) ?
O116 C116 C117 C17A . . . . -179.8(4) ?
C115 C116 C117 C17A . . . . -0.7(7) ?
C114 C13A C17A C117 . . . . -0.3(7) ?
N113 C13A C17A C117 . . . . -177.9(4) ?
C114 C13A C17A S111 . . . . 177.6(4) ?
N113 C13A C17A S111 . . . . 0.1(5) ?
C116 C117 C17A C13A . . . . 0.9(7) ?
C116 C117 C17A S111 . . . . -176.6(4) ?
C112 S111 C17A C13A . . . . -0.8(3) ?
C112 S111 C17A C117 . . . . 177.0(5) ?
C117 C116 O116 C118 . . . . 3.3(7) ?
C115 C116 O116 C118 . . . . -175.8(4) ?
C26 C21 C22 C23 . . . . -0.5(6) ?
C211 C21 C22 C23 . . . . 171.1(4) ?
C26 C21 C22 N221 . . . . 179.6(4) ?
C211 C21 C22 N221 . . . . -8.8(6) ?
C21 C22 C23 C24 . . . . 0.7(7) ?
N221 C22 C23 C24 . . . . -179.3(4) ?
C22 C23 C24 C25 . . . . -0.3(7) ?
C23 C24 C25 C26 . . . . -0.3(7) ?
C24 C25 C26 C21 . . . . 0.6(7) ?
C22 C21 C26 C25 . . . . -0.2(6) ?
C211 C21 C26 C25 . . . . -172.6(4) ?
C22 C21 C211 O211 . . . . -73.2(6) ?
C26 C21 C211 O211 . . . . 98.5(5) ?
C22 C21 C211 N211 . . . . 111.9(5) ?
C26 C21 C211 N211 . . . . -76.5(5) ?
O211 C211 N211 C212 . . . . -2.0(7) ?
C21 C211 N211 C212 . . . . 172.8(4) ?
C23 C22 N221 O222 . . . . -18.2(6) ?
C21 C22 N221 O222 . . . . 161.7(4) ?
C23 C22 N221 O221 . . . . 162.7(4) ?
C21 C22 N221 O221 . . . . -17.4(6) ?
C211 N211 C212 N213 . . . . -170.5(4) ?
C211 N211 C212 S211 . . . . 10.9(6) ?
C27A S211 C212 N213 . . . . -1.8(4) ?
C27A S211 C212 N211 . . . . 176.9(4) ?
N211 C212 N213 C23A . . . . -179.2(4) ?
S211 C212 N213 C23A . . . . -0.4(5) ?
C212 N213 C23A C27A . . . . 3.3(5) ?
C212 N213 C23A C214 . . . . -177.4(4) ?
N213 C23A C214 C215 . . . . -177.2(4) ?
C27A C23A C214 C215 . . . . 2.0(6) ?
C23A C214 C215 C216 . . . . 2.8(7) ?
C214 C215 C216 O216 . . . . 174.8(4) ?
C214 C215 C216 C217 . . . . -6.3(7) ?
O216 C216 C217 C27A . . . . -176.7(4) ?
C215 C216 C217 C27A . . . . 4.5(7) ?
C216 C217 C27A C23A . . . . 0.4(7) ?
C216 C217 C27A S211 . . . . -179.4(4) ?
N213 C23A C27A C217 . . . . 175.6(4) ?
C214 C23A C27A C217 . . . . -3.7(7) ?
N213 C23A C27A S211 . . . . -4.5(5) ?
C214 C23A C27A S211 . . . . 176.2(3) ?
C212 S211 C27A C217 . . . . -176.8(4) ?
C212 S211 C27A C23A . . . . 3.4(4) ?
C217 C216 O216 C218 . . . . -0.3(7) ?
C215 C216 O216 C218 . . . . 178.6(4) ?

_cod_database_fobs_code 2243805
